data_4066401
loop_
_publ_author_name
'Hollingsworth, Nathan'
'Johnson, Andrew L.'
'Kingsley, Andrew'
'Kociok-K\"ohn, Gabriele'
'Molloy, Kieran C.'

_publ_section_title
;
 Structural Study of the Reaction of Methylzinc Amino Alcoholates with
 Oxygen
;
_journal_issue 15
_journal_name_full Organometallics
_journal_page_first 3318
_journal_paper_doi 10.1021/om100449t
_journal_volume 29
_journal_year 2010
_chemical_formula_moiety '2(C26 H66 N6 O3 Zn4), C7 H8'
_chemical_formula_sum 'C59 H140 N12 O6 Zn8'
_chemical_formula_weight 1636.79
_chemical_name_systematic
;
 ?
;
_space_group_IT_number 14
_symmetry_cell_setting monoclinic
_symmetry_space_group_name_Hall '-P 2yn'
_symmetry_space_group_name_H-M 'P 1 21/n 1'
_atom_sites_solution_hydrogens geom
_atom_sites_solution_primary direct
_atom_sites_solution_secondary difmap
_audit_creation_method SHELXL-97
_cell_angle_alpha 90.00
_cell_angle_beta 102.0680(10)
_cell_angle_gamma 90.00
_cell_formula_units_Z 2
_cell_length_a 21.5525(3)
_cell_length_b 8.37200(10)
_cell_length_c 24.0648(4)
_cell_measurement_reflns_used 66634
_cell_measurement_temperature 150(2)
_cell_measurement_theta_max 27.485
_cell_measurement_theta_min 2.910
_cell_volume 4246.23(11)
_computing_cell_refinement 'HKL Scalepack (Otwinski & Minor, 1997)'
_computing_data_collection 'Collect (Nonius BV, 1997-2000)'
_computing_data_reduction
;
 DENZO-SCALEPACK Z. Otwinowski and W. Minor, " 
 Processing of X-ray Diffraction Data Collected in Oscillation Mode ", 
 Methods in Enzymology, Volume 276: Macromolecular Crystallography, 
 part A, p.307-326, 1997,C.W. Carter, Jr. & R. M. Sweet, Eds., Academic Press.
;
_computing_molecular_graphics 'ORTEP3 for Windows - Farrugia, L. J. J. Appl. Crystallogr. 1997, 30, 565'
_computing_publication_material
;
 'WinGX publication routines, Farrugia, 
 L. J., J. Appl. Crystallogr., 1999, 32, 837-838
;
_computing_structure_refinement
;
 SHELXL97 -Program for Crystal Structure Analysis (Release 97-2). 
 Sheldrick, G.M., Instit\"ut f\"ur Anorganische Chemie der Universit\"at, 
 Tammanstrasse 4, D-3400 G\"ottingen, Germany, 1998 
;
_computing_structure_solution
; 
 SIR97- Altomare A., Burla M.C., Camalli M., Cascarano G.L., Giacovazzo C. , 
 Guagliardi A., Moliterni A.G.G., Polidori G.,Spagna R. 
 (1999) J. Appl. Cryst. 32, 115-119
;
_diffrn_ambient_temperature 150(2)
_diffrn_measured_fraction_theta_full 0.992
_diffrn_measured_fraction_theta_max 0.992
_diffrn_measurement_device_type 'Nonius Kappa CCD'
_diffrn_measurement_method '331 1.0 degree images with \w scans'
_diffrn_radiation_monochromator graphite
_diffrn_radiation_source 'fine-focus sealed tube'
_diffrn_radiation_type MoK\a
_diffrn_radiation_wavelength 0.71073
_diffrn_reflns_av_R_equivalents 0.0836
_diffrn_reflns_av_sigmaI/netI 0.0627
_diffrn_reflns_limit_h_max 27
_diffrn_reflns_limit_h_min -27
_diffrn_reflns_limit_k_max 10
_diffrn_reflns_limit_k_min -10
_diffrn_reflns_limit_l_max 31
_diffrn_reflns_limit_l_min -29
_diffrn_reflns_number 42362
_diffrn_reflns_theta_full 27.46
_diffrn_reflns_theta_max 27.46
_diffrn_reflns_theta_min 3.75
_diffrn_standards_decay_% 0
_diffrn_standards_number 0
_exptl_absorpt_coefficient_mu 2.264
_exptl_absorpt_correction_T_max 0.629
_exptl_absorpt_correction_T_min 0.629
_exptl_absorpt_correction_type multi-scan
_exptl_absorpt_process_details
;
multi-scan from symmetry-related measurements 
 Sortav (Blessing 1995)
;
_exptl_crystal_colour colourless
_exptl_crystal_density_diffrn 1.280
_exptl_crystal_density_method 'not measured'
_exptl_crystal_description block
_exptl_crystal_F_000 1732
_exptl_crystal_size_max 0.20
_exptl_crystal_size_mid 0.20
_exptl_crystal_size_min 0.20
_refine_diff_density_max 0.587
_refine_diff_density_min -0.777
_refine_diff_density_rms 0.077
_refine_ls_extinction_method none
_refine_ls_goodness_of_fit_ref 1.014
_refine_ls_hydrogen_treatment constr
_refine_ls_matrix_type full
_refine_ls_number_parameters 397
_refine_ls_number_reflns 9621
_refine_ls_number_restraints 0
_refine_ls_restrained_S_all 1.014
_refine_ls_R_factor_all 0.0797
_refine_ls_R_factor_gt 0.0425
_refine_ls_shift/su_max 0.002
_refine_ls_shift/su_mean 0.000
_refine_ls_structure_factor_coef Fsqd
_refine_ls_weighting_details 'calc w=1/[\s^2^(Fo^2^)+(0.0505P)^2^+1.1148P] where P=(Fo^2^+2Fc^2^)/3'
_refine_ls_weighting_scheme calc
_refine_ls_wR_factor_gt 0.0957
_refine_ls_wR_factor_ref 0.1093
_reflns_number_gt 6453
_reflns_number_total 9621
_reflns_threshold_expression >2sigma(I)
_cod_data_source_file om100449t_si_001.cif
_cod_data_source_block h08kcm5
_cod_database_code 4066401

loop_
_symmetry_equiv_pos_as_xyz
'x, y, z'
'-x+1/2, y+1/2, -z+1/2'
'-x, -y, -z'
'x-1/2, -y-1/2, z-1/2'

loop_
_atom_site_label
_atom_site_type_symbol
_atom_site_fract_x
_atom_site_fract_y
_atom_site_fract_z
_atom_site_U_iso_or_equiv
_atom_site_adp_type
_atom_site_occupancy
_atom_site_symmetry_multiplicity
_atom_site_calc_flag
_atom_site_refinement_flags
Zn1 Zn 0.942187(16) -0.02916(4) 0.634455(15) 0.03718(10) Uani 1 1 d .
Zn2 Zn 0.797761(17) 0.12076(4) 0.627375(15) 0.03807(10) Uani 1 1 d .
Zn3 Zn 0.844609(17) 0.12579(4) 0.507069(15) 0.03915(11) Uani 1 1 d .
Zn4 Zn 0.582033(19) 0.27056(6) 0.40886(2) 0.06254(15) Uani 1 1 d .
O1 O 0.86502(9) -0.0309(3) 0.66393(9) 0.0401(5) Uani 1 1 d .
O2 O 0.76965(9) 0.1049(3) 0.54256(9) 0.0390(5) Uani 1 1 d .
O3 O 0.89914(10) 0.1553(2) 0.58400(9) 0.0383(5) Uani 1 1 d .
N1 N 0.73910(12) -0.0897(3) 0.64956(12) 0.0443(6) Uani 1 1 d .
N2 N 0.95889(13) -0.1744(3) 0.75823(13) 0.0502(7) Uani 1 1 d .
N3 N 1.00086(12) 0.1636(3) 0.67316(12) 0.0444(6) Uani 1 1 d .
N4 N 0.86884(13) 0.3827(3) 0.49887(12) 0.0463(6) Uani 1 1 d .
N5 N 0.63229(15) 0.0363(4) 0.42160(15) 0.0683(9) Uani 1 1 d .
N6 N 0.61557(14) 0.3240(4) 0.50117(15) 0.0596(8) Uani 1 1 d .
C1 C 0.98399(19) -0.2084(5) 0.60472(18) 0.0622(10) Uani 1 1 d .
H1A H 1.0285 -0.2140 0.6248 0.093 Uiso 1 1 calc R
H1B H 0.9820 -0.1926 0.5640 0.093 Uiso 1 1 calc R
H1C H 0.9624 -0.3083 0.6105 0.093 Uiso 1 1 calc R
C2 C 0.78543(19) 0.3238(4) 0.66724(15) 0.0534(9) Uani 1 1 d .
H2A H 0.8070 0.3161 0.7073 0.080 Uiso 1 1 calc R
H2B H 0.7400 0.3418 0.6647 0.080 Uiso 1 1 calc R
H2C H 0.8032 0.4130 0.6493 0.080 Uiso 1 1 calc R
C3 C 0.8620(2) -0.0086(6) 0.44489(18) 0.0692(11) Uani 1 1 d .
H3A H 0.9079 -0.0171 0.4480 0.104 Uiso 1 1 calc R
H3B H 0.8425 0.0397 0.4083 0.104 Uiso 1 1 calc R
H3C H 0.8441 -0.1154 0.4475 0.104 Uiso 1 1 calc R
C4 C 0.48977(18) 0.2172(6) 0.3980(2) 0.0802(14) Uani 1 1 d .
H4A H 0.4653 0.3157 0.3983 0.120 Uiso 1 1 calc R
H4B H 0.4831 0.1472 0.4289 0.120 Uiso 1 1 calc R
H4C H 0.4757 0.1625 0.3615 0.120 Uiso 1 1 calc R
C5 C 0.6394(2) 0.4041(8) 0.3731(3) 0.114(2) Uani 1 1 d .
H5A H 0.6329 0.3783 0.3326 0.171 Uiso 1 1 calc R
H5B H 0.6836 0.3826 0.3916 0.171 Uiso 1 1 calc R
H5C H 0.6299 0.5173 0.3776 0.171 Uiso 1 1 calc R
C6 C 0.84896(14) -0.1520(4) 0.69905(13) 0.0397(7) Uani 1 1 d .
H6 H 0.8536 -0.2581 0.6813 0.048 Uiso 1 1 calc R
C7 C 0.78073(16) -0.1310(5) 0.70407(16) 0.0523(9) Uani 1 1 d .
H7A H 0.7656 -0.2313 0.7185 0.063 Uiso 1 1 calc R
H7B H 0.7783 -0.0456 0.7320 0.063 Uiso 1 1 calc R
C8 C 0.7350(2) -0.2191(5) 0.60956(18) 0.0649(11) Uani 1 1 d .
H8A H 0.7766 -0.2363 0.6002 0.097 Uiso 1 1 calc R
H8B H 0.7039 -0.1925 0.5749 0.097 Uiso 1 1 calc R
H8C H 0.7217 -0.3166 0.6264 0.097 Uiso 1 1 calc R
C9 C 0.67640(17) -0.0510(6) 0.6607(2) 0.0716(12) Uani 1 1 d .
H9A H 0.6460 -0.0375 0.6245 0.107 Uiso 1 1 calc R
H9B H 0.6790 0.0483 0.6826 0.107 Uiso 1 1 calc R
H9C H 0.6623 -0.1379 0.6823 0.107 Uiso 1 1 calc R
C10 C 0.89204(16) -0.1469(4) 0.75744(15) 0.0500(8) Uani 1 1 d .
H10A H 0.8876 -0.0411 0.7746 0.060 Uiso 1 1 calc R
H10B H 0.8775 -0.2284 0.7816 0.060 Uiso 1 1 calc R
C11 C 0.9707(2) -0.3404(5) 0.7463(2) 0.0684(11) Uani 1 1 d .
H11A H 0.9592 -0.4086 0.7757 0.103 Uiso 1 1 calc R
H11B H 1.0158 -0.3547 0.7461 0.103 Uiso 1 1 calc R
H11C H 0.9452 -0.3699 0.7091 0.103 Uiso 1 1 calc R
C12 C 0.9977(2) -0.1353(6) 0.8139(2) 0.0770(13) Uani 1 1 d .
H12A H 0.9836 -0.1987 0.8431 0.115 Uiso 1 1 calc R
H12B H 0.9933 -0.0214 0.8216 0.115 Uiso 1 1 calc R
H12C H 1.0423 -0.1594 0.8142 0.115 Uiso 1 1 calc R
C13 C 0.93287(15) 0.3009(4) 0.59201(14) 0.0423(7) Uani 1 1 d .
H13 H 0.9111 0.3758 0.6141 0.051 Uiso 1 1 calc R
C14 C 1.00021(15) 0.2709(4) 0.62488(15) 0.0463(8) Uani 1 1 d .
H14A H 1.0255 0.2231 0.5992 0.056 Uiso 1 1 calc R
H14B H 1.0201 0.3739 0.6389 0.056 Uiso 1 1 calc R
C15 C 0.97493(19) 0.2424(4) 0.71824(16) 0.0544(9) Uani 1 1 d .
H15A H 1.0015 0.3344 0.7329 0.082 Uiso 1 1 calc R
H15B H 0.9745 0.1665 0.7492 0.082 Uiso 1 1 calc R
H15C H 0.9316 0.2787 0.7026 0.082 Uiso 1 1 calc R
C16 C 1.06678(16) 0.1109(5) 0.69736(17) 0.0574(9) Uani 1 1 d .
H16A H 1.0932 0.2043 0.7105 0.086 Uiso 1 1 calc R
H16B H 1.0839 0.0548 0.6681 0.086 Uiso 1 1 calc R
H16C H 1.0667 0.0389 0.7294 0.086 Uiso 1 1 calc R
C17 C 0.93404(16) 0.3747(4) 0.53436(15) 0.0462(8) Uani 1 1 d .
H17A H 0.9522 0.4835 0.5398 0.055 Uiso 1 1 calc R
H17B H 0.9613 0.3096 0.5148 0.055 Uiso 1 1 calc R
C18 C 0.8722(2) 0.4274(5) 0.44017(17) 0.0620(10) Uani 1 1 d .
H18A H 0.8293 0.4298 0.4164 0.093 Uiso 1 1 calc R
H18B H 0.8979 0.3488 0.4249 0.093 Uiso 1 1 calc R
H18C H 0.8916 0.5333 0.4403 0.093 Uiso 1 1 calc R
C19 C 0.83075(18) 0.5023(4) 0.52129(18) 0.0564(9) Uani 1 1 d .
H19A H 0.8213 0.4637 0.5571 0.085 Uiso 1 1 calc R
H19B H 0.7910 0.5203 0.4937 0.085 Uiso 1 1 calc R
H19C H 0.8545 0.6027 0.5281 0.085 Uiso 1 1 calc R
C20 C 0.70445(14) 0.1152(4) 0.51564(13) 0.0397(7) Uani 1 1 d .
H20 H 0.6791 0.0469 0.5367 0.048 Uiso 1 1 calc R
C21 C 0.69809(17) 0.0507(5) 0.45581(16) 0.0572(9) Uani 1 1 d .
H21A H 0.7224 0.1211 0.4351 0.069 Uiso 1 1 calc R
H21B H 0.7181 -0.0562 0.4583 0.069 Uiso 1 1 calc R
C22 C 0.5974(2) -0.0905(6) 0.4451(3) 0.105(2) Uani 1 1 d .
H22A H 0.5545 -0.1003 0.4216 0.158 Uiso 1 1 calc R
H22B H 0.5946 -0.0628 0.4840 0.158 Uiso 1 1 calc R
H22C H 0.6198 -0.1923 0.4451 0.158 Uiso 1 1 calc R
C23 C 0.6373(3) -0.0062(9) 0.3631(2) 0.128(3) Uani 1 1 d .
H23A H 0.6554 -0.1134 0.3629 0.192 Uiso 1 1 calc R
H23B H 0.6647 0.0711 0.3493 0.192 Uiso 1 1 calc R
H23C H 0.5950 -0.0044 0.3383 0.192 Uiso 1 1 calc R
C24 C 0.68460(16) 0.2877(4) 0.51906(17) 0.0538(9) Uani 1 1 d .
H24A H 0.6990 0.3240 0.5588 0.065 Uiso 1 1 calc R
H24B H 0.7075 0.3524 0.4953 0.065 Uiso 1 1 calc R
C25 C 0.5801(2) 0.2497(8) 0.5396(2) 0.0918(17) Uani 1 1 d .
H25A H 0.5981 0.2827 0.5787 0.138 Uiso 1 1 calc R
H25B H 0.5827 0.1332 0.5366 0.138 Uiso 1 1 calc R
H25C H 0.5356 0.2831 0.5292 0.138 Uiso 1 1 calc R
C26 C 0.6086(2) 0.4984(6) 0.5047(3) 0.114(2) Uani 1 1 d .
H26A H 0.5638 0.5273 0.4923 0.172 Uiso 1 1 calc R
H26B H 0.6333 0.5507 0.4800 0.172 Uiso 1 1 calc R
H26C H 0.6241 0.5334 0.5440 0.172 Uiso 1 1 calc R
C31 C 0.7178(8) 0.020(2) 0.2285(8) 0.137(5) Uiso 0.50 1 d P
C32 C 0.6660(10) -0.066(3) 0.2111(8) 0.160(6) Uiso 0.50 1 d P
H32 H 0.6307 -0.0154 0.1874 0.192 Uiso 0.50 1 calc PR
C33 C 0.6605(11) -0.202(3) 0.2229(10) 0.183(8) Uiso 0.50 1 d P
H33 H 0.6230 -0.2545 0.2040 0.220 Uiso 0.50 1 calc PR
C34 C 0.6990(12) -0.282(3) 0.2575(11) 0.190(8) Uiso 0.50 1 d P
H34 H 0.6928 -0.3931 0.2631 0.228 Uiso 0.50 1 calc PR
C35 C 0.7486(11) -0.206(3) 0.2860(9) 0.168(7) Uiso 0.50 1 d P
H35 H 0.7783 -0.2607 0.3143 0.202 Uiso 0.50 1 calc PR
C36 C 0.7590(10) -0.043(3) 0.2757(9) 0.176(7) Uiso 0.50 1 d P
H36 H 0.7914 0.0185 0.2991 0.211 Uiso 0.50 1 calc PR
C37 C 0.7310(16) 0.174(4) 0.2023(15) 0.269(15) Uiso 0.50 1 d P
H37A H 0.7714 0.2175 0.2231 0.403 Uiso 0.50 1 calc PR
H37B H 0.6968 0.2500 0.2039 0.403 Uiso 0.50 1 calc PR
H37C H 0.7334 0.1557 0.1626 0.403 Uiso 0.50 1 calc PR

loop_
_atom_site_aniso_label
_atom_site_aniso_U_11
_atom_site_aniso_U_22
_atom_site_aniso_U_33
_atom_site_aniso_U_23
_atom_site_aniso_U_13
_atom_site_aniso_U_12
Zn1 0.03480(19) 0.03267(19) 0.0451(2) -0.00588(15) 0.01064(14) -0.00039(14)
Zn2 0.0437(2) 0.0354(2) 0.0361(2) 0.00121(15) 0.01050(15) 0.00829(15)
Zn3 0.0417(2) 0.0414(2) 0.0366(2) -0.00202(15) 0.01322(15) 0.00119(16)
Zn4 0.0402(2) 0.0727(3) 0.0680(3) 0.0247(2) -0.00403(19) -0.0044(2)
O1 0.0358(11) 0.0414(12) 0.0448(12) 0.0085(10) 0.0124(9) 0.0045(9)
O2 0.0326(10) 0.0487(13) 0.0354(11) 0.0041(9) 0.0061(8) 0.0047(9)
O3 0.0412(11) 0.0315(11) 0.0421(12) 0.0000(9) 0.0083(9) -0.0066(9)
N1 0.0370(14) 0.0483(16) 0.0480(16) 0.0096(13) 0.0098(12) 0.0008(12)
N2 0.0452(15) 0.0443(16) 0.0560(18) 0.0028(13) -0.0009(13) 0.0044(13)
N3 0.0427(15) 0.0419(15) 0.0478(16) -0.0077(12) 0.0079(12) -0.0054(12)
N4 0.0502(16) 0.0425(15) 0.0504(17) 0.0075(13) 0.0203(13) 0.0031(12)
N5 0.0552(19) 0.076(2) 0.063(2) -0.0160(18) -0.0106(16) 0.0040(17)
N6 0.0418(16) 0.0551(18) 0.077(2) 0.0002(16) 0.0016(15) 0.0126(14)
C1 0.063(2) 0.054(2) 0.073(3) -0.017(2) 0.0223(19) 0.0084(18)
C2 0.071(2) 0.0459(19) 0.049(2) -0.0028(16) 0.0243(17) 0.0114(18)
C3 0.079(3) 0.075(3) 0.060(3) -0.018(2) 0.028(2) -0.001(2)
C4 0.045(2) 0.093(3) 0.094(3) 0.013(3) -0.005(2) -0.009(2)
C5 0.055(3) 0.160(6) 0.120(5) 0.091(4) 0.000(3) -0.007(3)
C6 0.0410(17) 0.0381(17) 0.0410(17) 0.0067(13) 0.0113(13) 0.0012(13)
C7 0.0454(19) 0.060(2) 0.053(2) 0.0166(17) 0.0130(15) 0.0007(16)
C8 0.069(3) 0.044(2) 0.074(3) 0.0099(19) -0.002(2) -0.0067(18)
C9 0.042(2) 0.092(3) 0.086(3) 0.026(3) 0.0254(19) 0.002(2)
C10 0.052(2) 0.048(2) 0.050(2) 0.0118(16) 0.0099(16) 0.0012(16)
C11 0.066(3) 0.057(2) 0.080(3) 0.008(2) 0.011(2) 0.017(2)
C12 0.074(3) 0.071(3) 0.074(3) 0.004(2) -0.011(2) -0.001(2)
C13 0.0451(17) 0.0346(16) 0.0505(19) -0.0030(14) 0.0176(14) -0.0032(14)
C14 0.0461(18) 0.0410(18) 0.053(2) -0.0074(15) 0.0123(15) -0.0120(15)
C15 0.066(2) 0.047(2) 0.051(2) -0.0135(16) 0.0159(17) -0.0062(17)
C16 0.0416(19) 0.064(2) 0.062(2) -0.0041(19) 0.0011(16) -0.0068(17)
C17 0.0478(18) 0.0378(17) 0.058(2) 0.0011(15) 0.0234(16) -0.0004(15)
C18 0.068(2) 0.064(2) 0.061(2) 0.018(2) 0.0310(19) 0.005(2)
C19 0.055(2) 0.044(2) 0.077(3) 0.0083(18) 0.0294(19) 0.0058(16)
C20 0.0326(15) 0.0463(18) 0.0402(17) 0.0076(14) 0.0075(12) 0.0021(13)
C21 0.049(2) 0.062(2) 0.055(2) -0.0121(18) -0.0030(16) 0.0067(18)
C22 0.079(3) 0.054(3) 0.161(6) 0.002(3) -0.025(3) -0.018(2)
C23 0.099(4) 0.184(7) 0.076(4) -0.061(4) -0.036(3) 0.039(4)
C24 0.0415(18) 0.050(2) 0.063(2) -0.0054(18) -0.0046(16) 0.0072(16)
C25 0.053(2) 0.146(5) 0.079(3) 0.014(3) 0.021(2) 0.031(3)
C26 0.071(3) 0.065(3) 0.186(6) -0.030(4) -0.022(4) 0.030(3)

loop_
_atom_type_symbol
_atom_type_description
_atom_type_scat_dispersion_real
_atom_type_scat_dispersion_imag
_atom_type_scat_source
C C 0.0033 0.0016 'International Tables Vol C Tables 4.2.6.8 and 6.1.1.4'
H H 0.0000 0.0000 'International Tables Vol C Tables 4.2.6.8 and 6.1.1.4'
O O 0.0106 0.0060 'International Tables Vol C Tables 4.2.6.8 and 6.1.1.4'
N N 0.0061 0.0033 'International Tables Vol C Tables 4.2.6.8 and 6.1.1.4'
Zn Zn 0.2839 1.4301 'International Tables Vol C Tables 4.2.6.8 and 6.1.1.4'

loop_
_geom_angle_atom_site_label_1
_geom_angle_atom_site_label_2
_geom_angle_atom_site_label_3
_geom_angle
_geom_angle_site_symmetry_1
_geom_angle_site_symmetry_3
O1 Zn1 C1 128.46(15) . .
O1 Zn1 O3 84.63(8) . .
C1 Zn1 O3 122.89(14) . .
O1 Zn1 N3 108.68(10) . .
C1 Zn1 N3 117.48(15) . .
O3 Zn1 N3 80.99(9) . .
O1 Zn2 C2 119.27(13) . .
O1 Zn2 O2 116.39(9) . .
C2 Zn2 O2 120.17(12) . .
O1 Zn2 N1 78.06(9) . .
C2 Zn2 N1 113.98(13) . .
O2 Zn2 N1 96.99(9) . .
C3 Zn3 O2 125.23(15) . .
C3 Zn3 O3 127.50(15) . .
O2 Zn3 O3 89.21(8) . .
C3 Zn3 N4 113.48(16) . .
O2 Zn3 N4 110.44(10) . .
O3 Zn3 N4 81.89(9) . .
C5 Zn4 C4 139.37(19) . .
C5 Zn4 N5 103.0(2) . .
C4 Zn4 N5 105.21(18) . .
C5 Zn4 N6 102.5(2) . .
C4 Zn4 N6 106.30(18) . .
N5 Zn4 N6 89.58(11) . .
C6 O1 Zn1 124.20(18) . .
C6 O1 Zn2 118.49(17) . .
Zn1 O1 Zn2 115.78(10) . .
C20 O2 Zn3 127.86(18) . .
C20 O2 Zn2 121.24(18) . .
Zn3 O2 Zn2 109.35(9) . .
C13 O3 Zn3 114.93(18) . .
C13 O3 Zn1 114.27(18) . .
Zn3 O3 Zn1 124.08(10) . .
C8 N1 C7 111.2(3) . .
C8 N1 C9 111.0(3) . .
C7 N1 C9 107.7(3) . .
C8 N1 Zn2 112.4(2) . .
C7 N1 Zn2 97.20(19) . .
C9 N1 Zn2 116.5(2) . .
C11 N2 C10 111.3(3) . .
C11 N2 C12 107.8(3) . .
C10 N2 C12 110.6(3) . .
C14 N3 C15 111.5(3) . .
C14 N3 C16 110.0(3) . .
C15 N3 C16 108.8(3) . .
C14 N3 Zn1 102.13(19) . .
C15 N3 Zn1 112.1(2) . .
C16 N3 Zn1 112.1(2) . .
C19 N4 C18 108.8(3) . .
C19 N4 C17 110.8(3) . .
C18 N4 C17 109.3(3) . .
C19 N4 Zn3 117.8(2) . .
C18 N4 Zn3 112.8(2) . .
C17 N4 Zn3 96.67(18) . .
C23 N5 C22 109.6(5) . .
C23 N5 C21 107.2(4) . .
C22 N5 C21 110.4(4) . .
C23 N5 Zn4 102.2(3) . .
C22 N5 Zn4 114.3(3) . .
C21 N5 Zn4 112.6(2) . .
C25 N6 C26 108.3(5) . .
C25 N6 C24 110.8(3) . .
C26 N6 C24 107.0(3) . .
C25 N6 Zn4 116.2(3) . .
C26 N6 Zn4 103.9(3) . .
C24 N6 Zn4 110.0(2) . .
Zn1 C1 H1A 109.5 . .
Zn1 C1 H1B 109.5 . .
H1A C1 H1B 109.5 . .
Zn1 C1 H1C 109.5 . .
H1A C1 H1C 109.5 . .
H1B C1 H1C 109.5 . .
Zn2 C2 H2A 109.5 . .
Zn2 C2 H2B 109.5 . .
H2A C2 H2B 109.5 . .
Zn2 C2 H2C 109.5 . .
H2A C2 H2C 109.5 . .
H2B C2 H2C 109.5 . .
Zn3 C3 H3A 109.5 . .
Zn3 C3 H3B 109.5 . .
H3A C3 H3B 109.5 . .
Zn3 C3 H3C 109.5 . .
H3A C3 H3C 109.5 . .
H3B C3 H3C 109.5 . .
Zn4 C4 H4A 109.5 . .
Zn4 C4 H4B 109.5 . .
H4A C4 H4B 109.5 . .
Zn4 C4 H4C 109.5 . .
H4A C4 H4C 109.5 . .
H4B C4 H4C 109.5 . .
Zn4 C5 H5A 109.5 . .
Zn4 C5 H5B 109.5 . .
H5A C5 H5B 109.5 . .
Zn4 C5 H5C 109.5 . .
H5A C5 H5C 109.5 . .
H5B C5 H5C 109.5 . .
O1 C6 C7 109.3(2) . .
O1 C6 C10 110.9(3) . .
C7 C6 C10 109.9(3) . .
O1 C6 H6 108.9 . .
C7 C6 H6 108.9 . .
C10 C6 H6 108.9 . .
N1 C7 C6 112.3(3) . .
N1 C7 H7A 109.1 . .
C6 C7 H7A 109.1 . .
N1 C7 H7B 109.1 . .
C6 C7 H7B 109.1 . .
H7A C7 H7B 107.9 . .
N1 C8 H8A 109.5 . .
N1 C8 H8B 109.5 . .
H8A C8 H8B 109.5 . .
N1 C8 H8C 109.5 . .
H8A C8 H8C 109.5 . .
H8B C8 H8C 109.5 . .
N1 C9 H9A 109.5 . .
N1 C9 H9B 109.5 . .
H9A C9 H9B 109.5 . .
N1 C9 H9C 109.5 . .
H9A C9 H9C 109.5 . .
H9B C9 H9C 109.5 . .
N2 C10 C6 114.9(3) . .
N2 C10 H10A 108.5 . .
C6 C10 H10A 108.5 . .
N2 C10 H10B 108.5 . .
C6 C10 H10B 108.5 . .
H10A C10 H10B 107.5 . .
N2 C11 H11A 109.5 . .
N2 C11 H11B 109.5 . .
H11A C11 H11B 109.5 . .
N2 C11 H11C 109.5 . .
H11A C11 H11C 109.5 . .
H11B C11 H11C 109.5 . .
N2 C12 H12A 109.5 . .
N2 C12 H12B 109.5 . .
H12A C12 H12B 109.5 . .
N2 C12 H12C 109.5 . .
H12A C12 H12C 109.5 . .
H12B C12 H12C 109.5 . .
O3 C13 C14 109.7(3) . .
O3 C13 C17 109.4(3) . .
C14 C13 C17 110.2(3) . .
O3 C13 H13 109.2 . .
C14 C13 H13 109.2 . .
C17 C13 H13 109.2 . .
N3 C14 C13 111.3(3) . .
N3 C14 H14A 109.4 . .
C13 C14 H14A 109.4 . .
N3 C14 H14B 109.4 . .
C13 C14 H14B 109.4 . .
H14A C14 H14B 108.0 . .
N3 C15 H15A 109.5 . .
N3 C15 H15B 109.5 . .
H15A C15 H15B 109.5 . .
N3 C15 H15C 109.5 . .
H15A C15 H15C 109.5 . .
H15B C15 H15C 109.5 . .
N3 C16 H16A 109.5 . .
N3 C16 H16B 109.5 . .
H16A C16 H16B 109.5 . .
N3 C16 H16C 109.5 . .
H16A C16 H16C 109.5 . .
H16B C16 H16C 109.5 . .
N4 C17 C13 110.4(3) . .
N4 C17 H17A 109.6 . .
C13 C17 H17A 109.6 . .
N4 C17 H17B 109.6 . .
C13 C17 H17B 109.6 . .
H17A C17 H17B 108.1 . .
N4 C18 H18A 109.5 . .
N4 C18 H18B 109.5 . .
H18A C18 H18B 109.5 . .
N4 C18 H18C 109.5 . .
H18A C18 H18C 109.5 . .
H18B C18 H18C 109.5 . .
N4 C19 H19A 109.5 . .
N4 C19 H19B 109.5 . .
H19A C19 H19B 109.5 . .
N4 C19 H19C 109.5 . .
H19A C19 H19C 109.5 . .
H19B C19 H19C 109.5 . .
O2 C20 C24 107.3(2) . .
O2 C20 C21 107.2(3) . .
C24 C20 C21 114.9(3) . .
O2 C20 H20 109.1 . .
C24 C20 H20 109.1 . .
C21 C20 H20 109.1 . .
N5 C21 C20 116.1(3) . .
N5 C21 H21A 108.3 . .
C20 C21 H21A 108.3 . .
N5 C21 H21B 108.3 . .
C20 C21 H21B 108.3 . .
H21A C21 H21B 107.4 . .
N5 C22 H22A 109.5 . .
N5 C22 H22B 109.5 . .
H22A C22 H22B 109.5 . .
N5 C22 H22C 109.5 . .
H22A C22 H22C 109.5 . .
H22B C22 H22C 109.5 . .
N5 C23 H23A 109.5 . .
N5 C23 H23B 109.5 . .
H23A C23 H23B 109.5 . .
N5 C23 H23C 109.5 . .
H23A C23 H23C 109.5 . .
H23B C23 H23C 109.5 . .
N6 C24 C20 117.1(3) . .
N6 C24 H24A 108.0 . .
C20 C24 H24A 108.0 . .
N6 C24 H24B 108.0 . .
C20 C24 H24B 108.0 . .
H24A C24 H24B 107.3 . .
N6 C25 H25A 109.5 . .
N6 C25 H25B 109.5 . .
H25A C25 H25B 109.5 . .
N6 C25 H25C 109.5 . .
H25A C25 H25C 109.5 . .
H25B C25 H25C 109.5 . .
N6 C26 H26A 109.5 . .
N6 C26 H26B 109.5 . .
H26A C26 H26B 109.5 . .
N6 C26 H26C 109.5 . .
H26A C26 H26C 109.5 . .
H26B C26 H26C 109.5 . .
C32 C31 C36 113.7(19) . .
C32 C31 C37 124(2) . .
C36 C31 C37 122(2) . .
C33 C32 C31 125(2) . .
C33 C32 H32 117.6 . .
C31 C32 H32 117.6 . .
C32 C33 C34 127(3) . .
C32 C33 H33 116.7 . .
C34 C33 H33 116.7 . .
C33 C34 C35 116(3) . .
C33 C34 C37 155(3) . 2_645
C33 C34 H34 121.9 . .
C35 C34 H34 121.9 . .
C37 C34 H34 80.8 2_645 .
C34 C35 C36 122(3) . .
C34 C35 H35 119.2 . .
C36 C35 H35 119.2 . .
C31 C36 C35 114(2) . .
C31 C36 H36 122.8 . .
C35 C36 H36 122.8 . .
C31 C37 H37A 109.5 . .
C31 C37 H37B 109.5 . .
H37A C37 H37B 109.5 . .
C31 C37 H37C 109.5 . .
H37A C37 H37C 109.5 . .
H37B C37 H37C 109.5 . .

loop_
_geom_bond_atom_site_label_1
_geom_bond_atom_site_label_2
_geom_bond_distance
_geom_bond_site_symmetry_2
Zn1 O1 1.940(2) .
Zn1 C1 1.961(4) .
Zn1 O3 2.061(2) .
Zn1 N3 2.140(3) .
Zn2 O1 1.989(2) .
Zn2 C2 1.996(3) .
Zn2 O2 2.008(2) .
Zn2 N1 2.296(3) .
Zn3 C3 1.969(4) .
Zn3 O2 1.987(2) .
Zn3 O3 1.990(2) .
Zn3 N4 2.232(3) .
Zn4 C5 1.991(5) .
Zn4 C4 2.001(4) .
Zn4 N5 2.230(4) .
Zn4 N6 2.233(3) .
O1 C6 1.408(4) .
O2 C20 1.422(3) .
O3 C13 1.411(4) .
N1 C8 1.440(5) .
N1 C7 1.467(4) .
N1 C9 1.468(5) .
N2 C11 1.452(5) .
N2 C10 1.455(4) .
N2 C12 1.460(5) .
N3 C14 1.466(4) .
N3 C15 1.476(4) .
N3 C16 1.485(4) .
N4 C19 1.467(4) .
N4 C18 1.478(5) .
N4 C17 1.486(4) .
N5 C23 1.478(6) .
N5 C22 1.480(7) .
N5 C21 1.488(4) .
N6 C25 1.457(6) .
N6 C26 1.472(5) .
N6 C24 1.491(4) .
C1 H1A 0.9800 .
C1 H1B 0.9800 .
C1 H1C 0.9800 .
C2 H2A 0.9800 .
C2 H2B 0.9800 .
C2 H2C 0.9800 .
C3 H3A 0.9800 .
C3 H3B 0.9800 .
C3 H3C 0.9800 .
C4 H4A 0.9800 .
C4 H4B 0.9800 .
C4 H4C 0.9800 .
C5 H5A 0.9800 .
C5 H5B 0.9800 .
C5 H5C 0.9800 .
C6 C7 1.511(5) .
C6 C10 1.514(5) .
C6 H6 1.0000 .
C7 H7A 0.9900 .
C7 H7B 0.9900 .
C8 H8A 0.9800 .
C8 H8B 0.9800 .
C8 H8C 0.9800 .
C9 H9A 0.9800 .
C9 H9B 0.9800 .
C9 H9C 0.9800 .
C10 H10A 0.9900 .
C10 H10B 0.9900 .
C11 H11A 0.9800 .
C11 H11B 0.9800 .
C11 H11C 0.9800 .
C12 H12A 0.9800 .
C12 H12B 0.9800 .
C12 H12C 0.9800 .
C13 C14 1.521(5) .
C13 C17 1.524(5) .
C13 H13 1.0000 .
C14 H14A 0.9900 .
C14 H14B 0.9900 .
C15 H15A 0.9800 .
C15 H15B 0.9800 .
C15 H15C 0.9800 .
C16 H16A 0.9800 .
C16 H16B 0.9800 .
C16 H16C 0.9800 .
C17 H17A 0.9900 .
C17 H17B 0.9900 .
C18 H18A 0.9800 .
C18 H18B 0.9800 .
C18 H18C 0.9800 .
C19 H19A 0.9800 .
C19 H19B 0.9800 .
C19 H19C 0.9800 .
C20 C24 1.514(5) .
C20 C21 1.517(5) .
C20 H20 1.0000 .
C21 H21A 0.9900 .
C21 H21B 0.9900 .
C22 H22A 0.9800 .
C22 H22B 0.9800 .
C22 H22C 0.9800 .
C23 H23A 0.9800 .
C23 H23B 0.9800 .
C23 H23C 0.9800 .
C24 H24A 0.9900 .
C24 H24B 0.9900 .
C25 H25A 0.9800 .
C25 H25B 0.9800 .
C25 H25C 0.9800 .
C26 H26A 0.9800 .
C26 H26B 0.9800 .
C26 H26C 0.9800 .
C31 C32 1.32(2) .
C31 C36 1.39(2) .
C31 C37 1.48(3) .
C32 C33 1.18(3) .
C32 H32 0.9500 .
C33 C34 1.24(3) .
C33 H33 0.9500 .
C34 C35 1.31(3) .
C34 C37 1.65(4) 2_645
C34 H34 0.9500 .
C35 C36 1.41(3) .
C35 H35 0.9500 .
C36 H36 0.9500 .
C37 H37A 0.9800 .
C37 H37B 0.9800 .
C37 H37C 0.9800 .
